data_4032187
loop_
_publ_author_name
'Zhang, Sheng'
'Li, Lijun'
'Xin, Lilan'
'Liu, Wenmin'
'Xu, Kun'

_publ_section_title
;
 Asymmetric Aziridination of N-Sulphonyl Ketimines with Unfunctionalized
 Ketones: A One-pot Approach to Multisubstituted Fused Aziridines.
;
_journal_issue 5
_journal_name_full 'The Journal of organic chemistry'
_journal_page_first 2399
_journal_page_last 2406
_journal_paper_doi 10.1021/acs.joc.6b02827
_journal_volume 82
_journal_year 2017
_chemical_absolute_configuration ad
_chemical_formula_sum 'C18 H14 I N O5 S'
_chemical_formula_weight 483.26
_chemical_name_systematic
;
 ?
;
_space_group_crystal_system orthorhombic
_space_group_IT_number 19
_space_group_name_Hall 'P 2ac 2ab'
_space_group_name_H-M_alt 'P 21 21 21'
_symmetry_space_group_name_Hall 'P 2ac 2ab'
_symmetry_space_group_name_H-M 'P 21 21 21'
_atom_sites_solution_hydrogens geom
_audit_creation_method SHELXL-2013
_cell_angle_alpha 90
_cell_angle_beta 90
_cell_angle_gamma 90
_cell_formula_units_Z 4
_cell_length_a 7.25540(10)
_cell_length_b 15.7659(3)
_cell_length_c 16.4944(3)
_cell_measurement_reflns_used 3435
_cell_measurement_temperature 291(2)
_cell_measurement_theta_max 71.0630
_cell_measurement_theta_min 3.8710
_cell_volume 1886.76(6)
_computing_cell_refinement 'CrysAlisPro (Rigaku OD, 2015)'
_computing_data_collection 'CrysAlisPro (Rigaku OD, 2015)'
_computing_data_reduction 'CrysAlisPro (Rigaku OD, 2015)'
_computing_molecular_graphics 'Ortep-3 (L. J. Farrugia, 2001)'
_computing_publication_material SHELXL-97
_computing_structure_refinement 'SHELXL-97 (Sheldrick, 1997)'
_computing_structure_solution 'SHELXS-97 (Sheldrick, 1997)'
_diffrn_ambient_temperature 291(2)
_diffrn_detector_area_resol_mean 5.2169
_diffrn_measured_fraction_theta_full 0.992
_diffrn_measured_fraction_theta_max 0.965
_diffrn_measurement_device_type 'SuperNova, Dual, Cu at zero, AtlasS2'
_diffrn_measurement_method '\w scans'
_diffrn_radiation_type CuK\a
_diffrn_radiation_wavelength 1.54184
_diffrn_reflns_av_R_equivalents 0.0616
_diffrn_reflns_av_unetI/netI 0.0693
_diffrn_reflns_Laue_measured_fraction_full 0.992
_diffrn_reflns_Laue_measured_fraction_max 0.965
_diffrn_reflns_limit_h_max 8
_diffrn_reflns_limit_h_min -8
_diffrn_reflns_limit_k_max 19
_diffrn_reflns_limit_k_min -18
_diffrn_reflns_limit_l_max 19
_diffrn_reflns_limit_l_min -11
_diffrn_reflns_number 4432
_diffrn_reflns_point_group_measured_fraction_full 0.877
_diffrn_reflns_point_group_measured_fraction_max 0.843
_diffrn_reflns_theta_full 67.684
_diffrn_reflns_theta_max 71.182
_diffrn_reflns_theta_min 3.879
_diffrn_source 'micro-focus sealed X-ray tube'
_exptl_absorpt_coefficient_mu 14.626
_exptl_absorpt_correction_T_max 1.00000
_exptl_absorpt_correction_T_min 0.25036
_exptl_absorpt_correction_type multi-scan
_exptl_absorpt_process_details
;
CrysAlisPro 1.171.38.43 (Rigaku Oxford Diffraction, 2015)
Empirical absorption correction using spherical harmonics,
 implemented in SCALE3 ABSPACK scaling algorithm.
;
_exptl_crystal_density_diffrn 1.701
_exptl_crystal_description block
_exptl_crystal_F_000 952
_exptl_crystal_size_max 0.280
_exptl_crystal_size_mid 0.220
_exptl_crystal_size_min 0.200
_refine_diff_density_max 3.918
_refine_diff_density_min -3.136
_refine_diff_density_rms 0.240
_refine_ls_abs_structure_details
;
 Flack x determined using 977 quotients [(I+)-(I-)]/[(I+)+(I-)]
 (Parsons and Flack (2004), Acta Cryst. A60, s61).
;
_refine_ls_abs_structure_Flack 0.005(12)
_refine_ls_extinction_method none
_refine_ls_goodness_of_fit_ref 1.047
_refine_ls_hydrogen_treatment constr
_refine_ls_matrix_type full
_refine_ls_number_parameters 236
_refine_ls_number_reflns 3082
_refine_ls_number_restraints 18
_refine_ls_restrained_S_all 1.051
_refine_ls_R_factor_all 0.0852
_refine_ls_R_factor_gt 0.0842
_refine_ls_shift/su_max 0.001
_refine_ls_shift/su_mean 0.000
_refine_ls_structure_factor_coef Fsqd
_refine_ls_weighting_details 'w=1/[\s^2^(Fo^2^)+(0.1730P)^2^+4.3880P] where P=(Fo^2^+2Fc^2^)/3'
_refine_ls_weighting_scheme calc
_refine_ls_wR_factor_gt 0.2177
_refine_ls_wR_factor_ref 0.2203
_reflns_Friedel_coverage 0.515
_reflns_Friedel_fraction_full 0.719
_reflns_Friedel_fraction_max 0.677
_reflns_number_gt 2990
_reflns_number_total 3082
_reflns_threshold_expression 'I > 2\s(I)'
_cod_data_source_file jo6b02827_si_001.cif
_cod_data_source_block shelxl
_cod_depositor_comments 'Adding full bibliography for 4032187.cif.'
_cod_database_code 4032187
_shelx_space_group_comment
;
The symmetry employed for this shelxl refinement is uniquely defined
by the following loop, which should always be used as a source of
symmetry information in preference to the above space-group names.
They are only intended as comments.
;
_shelx_estimated_absorpt_t_min 0.105
_shelx_estimated_absorpt_t_max 0.158
_shelxl_version_number 2013-4

loop_
_space_group_symop_operation_xyz
'x, y, z'
'-x+1/2, -y, z+1/2'
'x+1/2, -y+1/2, -z'
'-x, y+1/2, -z+1/2'

loop_
_atom_site_label
_atom_site_type_symbol
_atom_site_fract_x
_atom_site_fract_y
_atom_site_fract_z
_atom_site_U_iso_or_equiv
_atom_site_adp_type
_atom_site_occupancy
_atom_site_site_symmetry_order
_atom_site_calc_flag
_atom_site_refinement_flags_posn
_atom_site_refinement_flags_adp
I1 I -0.28339(12) 0.04143(6) 0.65691(5) 0.0368(4) Uani 1 1 d . .
S1 S 0.1803(4) 0.09379(17) 0.72118(19) 0.0238(7) Uani 1 1 d . .
N1 N 0.1566(13) 0.0411(7) 0.6316(5) 0.021(2) Uani 1 1 d . .
O2 O 0.0696(17) 0.1679(6) 0.7199(8) 0.043(3) Uani 1 1 d . .
O1 O 0.3720(14) 0.1037(7) 0.7333(7) 0.042(3) Uani 1 1 d . .
C7 C 0.1045(16) -0.0497(8) 0.6503(8) 0.025(2) Uani 1 1 d . .
O4 O 0.230(2) -0.1853(8) 0.6381(8) 0.059(3) Uani 1 1 d . U
C4 C 0.0707(19) -0.0602(7) 0.7405(8) 0.024(3) Uani 1 1 d . .
O5 O -0.101(3) -0.0714(7) 0.4903(8) 0.068(5) Uani 1 1 d . .
C5 C 0.0999(16) 0.0138(8) 0.7842(7) 0.022(2) Uani 1 1 d . .
C8 C -0.024(2) 0.0075(7) 0.6053(8) 0.027(3) Uani 1 1 d . .
O3 O 0.297(3) -0.0960(9) 0.5422(8) 0.068(4) Uani 1 1 d . .
C14 C 0.007(2) 0.1256(12) 0.3266(8) 0.042(4) Uani 1 1 d . .
H14 H 0.0121 0.1160 0.2710 0.050 Uiso 1 1 calc R U
C6 C 0.074(2) 0.0196(11) 0.8669(8) 0.035(3) Uani 1 1 d . .
H6 H 0.0975 0.0696 0.8950 0.042 Uiso 1 1 calc R U
C16 C 0.221(3) -0.1139(9) 0.6031(9) 0.040(3) Uani 1 1 d . .
C10 C -0.0209(19) 0.0721(9) 0.4628(8) 0.029(3) Uani 1 1 d . .
C13 C 0.025(3) 0.2073(12) 0.3554(11) 0.053(5) Uani 1 1 d . .
H13 H 0.0359 0.2528 0.3198 0.064 Uiso 1 1 calc R U
C12 C 0.028(4) 0.2198(11) 0.4376(10) 0.054(5) Uani 1 1 d . .
H12 H 0.0471 0.2743 0.4576 0.065 Uiso 1 1 calc R U
C15 C -0.019(2) 0.0580(9) 0.3781(9) 0.034(3) Uani 1 1 d . .
H15 H -0.0350 0.0036 0.3574 0.041 Uiso 1 1 calc R U
C11 C 0.003(3) 0.1541(9) 0.4915(8) 0.044(4) Uani 1 1 d . .
H11 H 0.0031 0.1646 0.5469 0.053 Uiso 1 1 calc R U
C3 C 0.014(2) -0.1328(9) 0.7811(9) 0.034(3) Uani 1 1 d . .
H3 H -0.0026 -0.1835 0.7533 0.041 Uiso 1 1 calc R U
C9 C -0.051(3) -0.0029(9) 0.5147(8) 0.036(3) Uani 1 1 d . .
C1 C 0.010(2) -0.0545(12) 0.9069(10) 0.046(4) Uani 1 1 d . .
H1 H -0.0145 -0.0531 0.9622 0.055 Uiso 1 1 calc R U
C2 C -0.016(3) -0.1278(11) 0.8643(9) 0.043(4) Uani 1 1 d . .
H2 H -0.0553 -0.1760 0.8918 0.051 Uiso 1 1 calc R U
C17 C 0.331(4) -0.2553(16) 0.6010(17) 0.076(6) Uani 1 1 d . U
H17A H 0.3005 -0.2594 0.5439 0.092 Uiso 1 1 calc R U
H17B H 0.2979 -0.3083 0.6269 0.092 Uiso 1 1 calc R U
C18 C 0.549(5) -0.239(2) 0.6114(19) 0.096(9) Uani 1 1 d . U
H18A H 0.6071 -0.2385 0.5590 0.144 Uiso 1 1 calc R U
H18B H 0.6022 -0.2826 0.6442 0.144 Uiso 1 1 calc R U
H18C H 0.5683 -0.1846 0.6371 0.144 Uiso 1 1 calc R U

loop_
_atom_site_aniso_label
_atom_site_aniso_U_11
_atom_site_aniso_U_22
_atom_site_aniso_U_33
_atom_site_aniso_U_23
_atom_site_aniso_U_13
_atom_site_aniso_U_12
I1 0.0235(5) 0.0492(6) 0.0376(5) 0.0067(4) -0.0005(4) 0.0027(3)
S1 0.0225(14) 0.0194(12) 0.0295(15) -0.0015(11) 0.0000(12) -0.0016(10)
N1 0.015(4) 0.036(5) 0.013(4) 0.004(4) 0.006(4) 0.001(4)
O2 0.049(6) 0.018(4) 0.063(7) -0.005(4) -0.006(6) 0.008(4)
O1 0.018(5) 0.056(6) 0.051(6) -0.008(5) -0.003(5) -0.005(4)
C7 0.017(5) 0.030(6) 0.027(6) -0.004(5) 0.000(5) 0.008(5)
O4 0.073(6) 0.047(5) 0.058(5) 0.000(4) 0.014(5) 0.009(5)
C4 0.025(6) 0.020(5) 0.026(6) -0.002(5) -0.003(5) 0.004(4)
O5 0.116(15) 0.031(5) 0.056(7) 0.000(6) -0.018(9) -0.015(7)
C5 0.018(5) 0.033(6) 0.016(5) -0.002(5) 0.005(5) -0.001(5)
C8 0.036(7) 0.019(5) 0.025(6) 0.008(5) 0.010(6) 0.004(5)
O3 0.088(11) 0.062(8) 0.055(7) -0.002(6) 0.035(9) 0.025(8)
C14 0.040(8) 0.072(11) 0.014(6) 0.021(6) 0.004(6) 0.009(8)
C6 0.028(7) 0.056(8) 0.021(6) -0.013(6) -0.006(6) 0.008(6)
C16 0.054(9) 0.031(6) 0.034(7) -0.004(5) 0.007(8) 0.004(7)
C10 0.028(6) 0.041(7) 0.018(6) 0.005(5) 0.010(5) 0.009(6)
C13 0.067(11) 0.053(9) 0.039(9) 0.027(8) -0.005(9) -0.001(8)
C12 0.087(15) 0.042(8) 0.034(8) 0.006(7) 0.014(10) 0.000(9)
C15 0.038(7) 0.040(8) 0.023(6) -0.006(6) -0.002(6) 0.010(6)
C11 0.080(13) 0.030(7) 0.022(6) 0.001(6) -0.008(8) 0.001(8)
C3 0.038(7) 0.028(6) 0.036(7) 0.014(6) 0.002(7) -0.007(6)
C9 0.054(9) 0.036(7) 0.019(6) -0.004(5) -0.006(7) -0.001(7)
C1 0.039(8) 0.067(11) 0.031(7) 0.009(8) 0.015(7) 0.007(8)
C2 0.045(9) 0.053(9) 0.030(7) 0.018(7) 0.003(7) -0.007(7)
C17 0.080(8) 0.068(7) 0.081(8) -0.006(6) 0.006(6) 0.004(6)
C18 0.098(13) 0.102(13) 0.087(12) -0.007(10) -0.007(11) 0.023(11)

loop_
_atom_type_symbol
_atom_type_description
_atom_type_scat_dispersion_real
_atom_type_scat_dispersion_imag
_atom_type_scat_source
C C 0.0181 0.0091 'International Tables Vol C Tables 4.2.6.8 and 6.1.1.4'
H H 0.0000 0.0000 'International Tables Vol C Tables 4.2.6.8 and 6.1.1.4'
N N 0.0311 0.0180 'International Tables Vol C Tables 4.2.6.8 and 6.1.1.4'
O O 0.0492 0.0322 'International Tables Vol C Tables 4.2.6.8 and 6.1.1.4'
S S 0.3331 0.5567 'International Tables Vol C Tables 4.2.6.8 and 6.1.1.4'
I I -0.3257 6.8362 'International Tables Vol C Tables 4.2.6.8 and 6.1.1.4'

loop_
_geom_angle_atom_site_label_1
_geom_angle_atom_site_label_2
_geom_angle_atom_site_label_3
_geom_angle
O1 S1 O2 117.9(7)
O1 S1 N1 106.0(6)
O2 S1 N1 109.4(6)
O1 S1 C5 109.0(7)
O2 S1 C5 114.7(7)
N1 S1 C5 97.5(5)
C8 N1 C7 59.9(7)
C8 N1 S1 121.3(8)
C7 N1 S1 108.1(7)
C8 C7 N1 58.8(8)
C8 C7 C4 116.9(10)
N1 C7 C4 110.1(10)
C8 C7 C16 119.3(12)
N1 C7 C16 112.5(11)
C4 C7 C16 121.1(11)
C16 O4 C17 120.3(16)
C3 C4 C5 119.2(12)
C3 C4 C7 127.6(12)
C5 C4 C7 113.1(11)
C6 C5 C4 123.3(13)
C6 C5 S1 126.1(11)
C4 C5 S1 110.6(9)
N1 C8 C7 61.2(8)
N1 C8 C9 116.5(11)
C7 C8 C9 120.5(11)
N1 C8 I1 125.1(8)
C7 C8 I1 120.2(8)
C9 C8 I1 107.7(10)
C15 C14 C13 121.7(13)
C15 C14 H14 119.2
C13 C14 H14 119.2
C5 C6 C1 116.7(14)
C5 C6 H6 121.7
C1 C6 H6 121.7
O3 C16 O4 125.4(15)
O3 C16 C7 122.2(13)
O4 C16 C7 112.4(13)
C11 C10 C15 118.8(13)
C11 C10 C9 124.6(12)
C15 C10 C9 116.6(13)
C12 C13 C14 118.5(15)
C12 C13 H13 120.8
C14 C13 H13 120.8
C13 C12 C11 121.9(17)
C13 C12 H12 119.1
C11 C12 H12 119.1
C14 C15 C10 119.2(14)
C14 C15 H15 120.4
C10 C15 H15 120.4
C12 C11 C10 119.8(14)
C12 C11 H11 120.1
C10 C11 H11 120.1
C4 C3 C2 118.4(14)
C4 C3 H3 120.8
C2 C3 H3 120.8
O5 C9 C10 124.6(13)
O5 C9 C8 117.7(13)
C10 C9 C8 117.7(12)
C2 C1 C6 120.2(14)
C2 C1 H1 119.9
C6 C1 H1 119.9
C1 C2 C3 122.2(15)
C1 C2 H2 118.9
C3 C2 H2 118.9
O4 C17 C18 109(2)
O4 C17 H17A 109.9
C18 C17 H17A 109.9
O4 C17 H17B 109.9
C18 C17 H17B 109.9
H17A C17 H17B 108.3
C17 C18 H18A 109.5
C17 C18 H18B 109.5
H18A C18 H18B 109.5
C17 C18 H18C 109.5
H18A C18 H18C 109.5
H18B C18 H18C 109.5

loop_
_geom_bond_atom_site_label_1
_geom_bond_atom_site_label_2
_geom_bond_distance
I1 C8 2.135(13)
S1 O1 1.414(10)
S1 O2 1.419(10)
S1 N1 1.704(10)
S1 C5 1.736(12)
N1 C8 1.477(17)
N1 C7 1.512(16)
C7 C8 1.494(17)
C7 C4 1.517(18)
C7 C16 1.533(18)
O4 C16 1.27(2)
O4 C17 1.46(3)
C4 C3 1.387(18)
C4 C5 1.387(17)
O5 C9 1.208(19)
C5 C6 1.380(18)
C8 C9 1.517(18)
O3 C16 1.18(2)
C14 C15 1.38(2)
C14 C13 1.38(3)
C14 H14 0.9300
C6 C1 1.42(2)
C6 H6 0.9300
C10 C11 1.39(2)
C10 C15 1.415(19)
C10 C9 1.48(2)
C13 C12 1.37(3)
C13 H13 0.9300
C12 C11 1.38(2)
C12 H12 0.9300
C15 H15 0.9300
C11 H11 0.9300
C3 C2 1.39(2)
C3 H3 0.9300
C1 C2 1.37(3)
C1 H1 0.9300
C2 H2 0.9300
C17 C18 1.61(5)
C17 H17A 0.9700
C17 H17B 0.9700
C18 H18A 0.9600
C18 H18B 0.9600
C18 H18C 0.9600

loop_
_geom_torsion_atom_site_label_1
_geom_torsion_atom_site_label_2
_geom_torsion_atom_site_label_3
_geom_torsion_atom_site_label_4
_geom_torsion
O1 S1 N1 C8 170.2(9)
O2 S1 N1 C8 -61.6(11)
C5 S1 N1 C8 57.9(10)
O1 S1 N1 C7 105.0(8)
O2 S1 N1 C7 -126.9(8)
C5 S1 N1 C7 -7.4(8)
S1 N1 C7 C8 116.3(9)
C8 N1 C7 C4 -110.0(11)
S1 N1 C7 C4 6.2(11)
C8 N1 C7 C16 111.7(13)
S1 N1 C7 C16 -132.1(10)
C8 C7 C4 C3 113.2(16)
N1 C7 C4 C3 177.6(13)
C16 C7 C4 C3 -48(2)
C8 C7 C4 C5 -66.1(15)
N1 C7 C4 C5 -1.7(14)
C16 C7 C4 C5 132.4(14)
C3 C4 C5 C6 -1(2)
C7 C4 C5 C6 178.7(13)
C3 C4 C5 S1 177.0(11)
C7 C4 C5 S1 -3.6(14)
O1 S1 C5 C6 74.4(14)
O2 S1 C5 C6 -60.3(15)
N1 S1 C5 C6 -175.7(12)
O1 S1 C5 C4 -103.2(10)
O2 S1 C5 C4 122.1(10)
N1 S1 C5 C4 6.7(10)
S1 N1 C8 C7 -93.9(9)
C7 N1 C8 C9 -111.9(12)
S1 N1 C8 C9 154.2(10)
C7 N1 C8 I1 108.3(10)
S1 N1 C8 I1 14.5(13)
C4 C7 C8 N1 98.2(12)
C16 C7 C8 N1 -99.9(13)
N1 C7 C8 C9 105.5(14)
C4 C7 C8 C9 -156.3(12)
C16 C7 C8 C9 6(2)
N1 C7 C8 I1 -116.0(10)
C4 C7 C8 I1 -17.8(16)
C16 C7 C8 I1 144.0(11)
C4 C5 C6 C1 -2(2)
S1 C5 C6 C1 -178.9(11)
C17 O4 C16 O3 -3(3)
C17 O4 C16 C7 178.5(18)
C8 C7 C16 O3 43(2)
N1 C7 C16 O3 -23(2)
C4 C7 C16 O3 -156.0(18)
C8 C7 C16 O4 -138.8(15)
N1 C7 C16 O4 155.4(14)
C4 C7 C16 O4 22(2)
C15 C14 C13 C12 4(3)
C14 C13 C12 C11 -3(4)
C13 C14 C15 C10 -2(3)
C11 C10 C15 C14 0(2)
C9 C10 C15 C14 179.3(15)
C13 C12 C11 C10 1(4)
C15 C10 C11 C12 0(3)
C9 C10 C11 C12 -179.0(19)
C5 C4 C3 C2 2(2)
C7 C4 C3 C2 -177.4(14)
C11 C10 C9 O5 168(2)
C15 C10 C9 O5 -12(3)
C11 C10 C9 C8 -10(2)
C15 C10 C9 C8 170.4(13)
N1 C8 C9 O5 127.0(18)
C7 C8 C9 O5 56(2)
I1 C8 C9 O5 -86.7(19)
N1 C8 C9 C10 -54.8(18)
C7 C8 C9 C10 -125.5(14)
I1 C8 C9 C10 91.5(15)
C5 C6 C1 C2 3(2)
C6 C1 C2 C3 -2(3)
C4 C3 C2 C1 -1(3)
C16 O4 C17 C18 75(3)
